data_7052178
loop_
_publ_author_name
'Jones, Cameron'
'Rose, Richard P.'

_publ_section_title
;
 Synthesis and characterisation of tetramethylpiperidinyloxide (TEMPO)
 complexes of group 13 metal hydrides
;
_journal_issue 8
_journal_name_full 'New Journal of Chemistry'
_journal_page_first 1484
_journal_paper_doi 10.1039/b702641b
_journal_volume 31
_journal_year 2007
_chemical_formula_sum 'C16 H33 Ga N2 O'
_chemical_formula_weight 339.16
_chemical_name_systematic
;
?
;
_space_group_IT_number 11
_symmetry_cell_setting monoclinic
_symmetry_space_group_name_Hall '-P 2yb'
_symmetry_space_group_name_H-M 'P 1 21/m 1'
_atom_sites_solution_hydrogens geom
_atom_sites_solution_primary direct
_atom_sites_solution_secondary difmap
_audit_creation_method SHELXL-97
_cell_angle_alpha 90.00
_cell_angle_beta 92.61(3)
_cell_angle_gamma 90.00
_cell_formula_units_Z 2
_cell_length_a 6.3500(13)
_cell_length_b 10.729(2)
_cell_length_c 13.273(3)
_cell_measurement_temperature 150(2)
_cell_volume 903.3(3)
_computing_structure_refinement 'SHELXL-97 (Sheldrick, 1997)'
_computing_structure_solution 'SHELXS-97 (Sheldrick, 1990)'
_diffrn_ambient_temperature 150(2)
_diffrn_measured_fraction_theta_full 0.993
_diffrn_measured_fraction_theta_max 0.993
_diffrn_measurement_device_type 'Nonius Kappa CCD'
_diffrn_radiation_monochromator graphite
_diffrn_radiation_source 'fine-focus sealed tube'
_diffrn_radiation_type MoK\a
_diffrn_radiation_wavelength 0.71073
_diffrn_reflns_av_R_equivalents 0.1353
_diffrn_reflns_av_sigmaI/netI 0.0968
_diffrn_reflns_limit_h_max 7
_diffrn_reflns_limit_h_min -7
_diffrn_reflns_limit_k_max 10
_diffrn_reflns_limit_k_min -12
_diffrn_reflns_limit_l_max 15
_diffrn_reflns_limit_l_min -13
_diffrn_reflns_number 4659
_diffrn_reflns_theta_full 25.00
_diffrn_reflns_theta_max 25.00
_diffrn_reflns_theta_min 3.07
_exptl_absorpt_coefficient_mu 1.522
_exptl_absorpt_correction_T_max 0.862
_exptl_absorpt_correction_T_min 0.787
_exptl_absorpt_correction_type multi-scan
_exptl_absorpt_process_details 'Sortav (Blessing, 1995)'
_exptl_crystal_colour colourless
_exptl_crystal_density_diffrn 1.247
_exptl_crystal_density_method 'not measured'
_exptl_crystal_description block
_exptl_crystal_F_000 364
_exptl_crystal_size_max 0.15
_exptl_crystal_size_mid 0.15
_exptl_crystal_size_min 0.10
_refine_diff_density_max 2.488
_refine_diff_density_min -0.963
_refine_diff_density_rms 0.171
_refine_ls_extinction_method none
_refine_ls_goodness_of_fit_ref 1.134
_refine_ls_hydrogen_treatment mixed
_refine_ls_matrix_type full
_refine_ls_number_parameters 110
_refine_ls_number_reflns 1672
_refine_ls_number_restraints 0
_refine_ls_restrained_S_all 1.134
_refine_ls_R_factor_all 0.0962
_refine_ls_R_factor_gt 0.0897
_refine_ls_shift/su_max 0.000
_refine_ls_shift/su_mean 0.000
_refine_ls_structure_factor_coef Fsqd
_refine_ls_weighting_details 'calc w=1/[\s^2^(Fo^2^)+(0.1289P)^2^+1.7128P] where P=(Fo^2^+2Fc^2^)/3'
_refine_ls_weighting_scheme calc
_refine_ls_wR_factor_gt 0.2239
_refine_ls_wR_factor_ref 0.2302
_reflns_number_gt 1492
_reflns_number_total 1672
_reflns_threshold_expression >2sigma(I)
_cod_data_source_file b702641b.txt
_cod_data_source_block compound2
_cod_original_sg_symbol_H-M P2(1)/m
_cod_database_code 7052178

loop_
_symmetry_equiv_pos_as_xyz
'x, y, z'
'-x, y+1/2, -z'
'-x, -y, -z'
'x, -y-1/2, z'

loop_
_atom_site_label
_atom_site_type_symbol
_atom_site_fract_x
_atom_site_fract_y
_atom_site_fract_z
_atom_site_U_iso_or_equiv
_atom_site_adp_type
_atom_site_occupancy
_atom_site_symmetry_multiplicity
_atom_site_calc_flag
_atom_site_refinement_flags
_atom_site_disorder_assembly
_atom_site_disorder_group
Ga1 Ga -0.00665(13) 0.2500 0.61429(6) 0.0328(5) Uani 1 2 d S . .
O1 O 0.2316(9) 0.2500 0.6999(4) 0.0302(12) Uani 1 2 d S . .
N1 N 0.1785(10) 0.2500 0.4892(5) 0.0260(14) Uani 1 2 d S . .
N2 N 0.1820(10) 0.2500 0.8053(5) 0.0282(14) Uani 1 2 d S . .
C1 C 0.0475(12) 0.2500 0.3921(6) 0.044(3) Uani 1 2 d S . .
H1A H -0.0444 0.3246 0.3899 0.053 Uiso 0.50 1 calc PR . .
H1B H -0.0444 0.1754 0.3899 0.053 Uiso 0.50 1 calc PR . .
C2 C 0.1805(14) 0.2500 0.3013(6) 0.038(2) Uani 1 2 d S . .
H2A H 0.1488 0.3248 0.2597 0.046 Uiso 0.50 1 calc PR . .
H2B H 0.1488 0.1752 0.2597 0.046 Uiso 0.50 1 calc PR . .
C3 C 0.4148(13) 0.2500 0.3370(6) 0.0321(18) Uani 1 2 d S . .
H3 H 0.5069 0.2500 0.2779 0.038 Uiso 1 2 calc SR . .
C4 C 0.3122(10) 0.1379(5) 0.4919(5) 0.0353(14) Uani 1 1 d . . .
H4A H 0.2217 0.0627 0.4908 0.042 Uiso 1 1 calc R . .
H4B H 0.4002 0.1370 0.5554 0.042 Uiso 1 1 calc R . .
C5 C 0.4559(9) 0.1340(6) 0.4016(5) 0.0353(13) Uani 1 1 d . . .
H5A H 0.6055 0.1317 0.4260 0.042 Uiso 1 1 calc R . .
H5B H 0.4261 0.0581 0.3610 0.042 Uiso 1 1 calc R . .
C6 C 0.2619(9) 0.1312(5) 0.8498(4) 0.0352(14) Uani 1 1 d . . .
C7 C 0.2218(12) 0.1349(8) 0.9629(5) 0.0554(19) Uani 1 1 d . . .
H7A H 0.0680 0.1313 0.9718 0.066 Uiso 1 1 calc R . .
H7B H 0.2860 0.0602 0.9956 0.066 Uiso 1 1 calc R . .
C8 C 0.310(2) 0.2500 1.0150(7) 0.073(4) Uani 1 2 d S . .
H8A H 0.4657 0.2500 1.0130 0.087 Uiso 1 2 calc SR . .
H8B H 0.2722 0.2500 1.0865 0.087 Uiso 1 2 calc SR . .
C9 C 0.1311(12) 0.0266(6) 0.8024(6) 0.0525(18) Uani 1 1 d . . .
H9A H -0.0189 0.0449 0.8085 0.079 Uiso 1 1 calc R . .
H9B H 0.1661 -0.0519 0.8371 0.079 Uiso 1 1 calc R . .
H9C H 0.1617 0.0190 0.7309 0.079 Uiso 1 1 calc R . .
C10 C 0.4942(11) 0.1045(7) 0.8326(5) 0.0492(17) Uani 1 1 d . . .
H10A H 0.5237 0.1221 0.7622 0.074 Uiso 1 1 calc R . .
H10B H 0.5248 0.0167 0.8476 0.074 Uiso 1 1 calc R . .
H10C H 0.5829 0.1576 0.8772 0.074 Uiso 1 1 calc R . .
H1 H -0.121(9) 0.135(5) 0.604(4) 0.026(14) Uiso 1 1 d . . .

loop_
_atom_site_aniso_label
_atom_site_aniso_U_11
_atom_site_aniso_U_22
_atom_site_aniso_U_33
_atom_site_aniso_U_23
_atom_site_aniso_U_13
_atom_site_aniso_U_12
Ga1 0.0325(6) 0.0465(7) 0.0188(6) 0.000 -0.0075(4) 0.000
O1 0.043(3) 0.041(3) 0.006(2) 0.000 -0.003(2) 0.000
N1 0.034(3) 0.024(3) 0.019(3) 0.000 -0.007(3) 0.000
N2 0.032(3) 0.032(3) 0.020(3) 0.000 -0.002(3) 0.000
C1 0.016(4) 0.096(8) 0.020(4) 0.000 -0.013(3) 0.000
C2 0.039(5) 0.053(5) 0.023(4) 0.000 0.003(3) 0.000
C3 0.035(4) 0.032(4) 0.029(4) 0.000 0.002(3) 0.000
C4 0.054(4) 0.022(3) 0.029(3) 0.005(2) -0.001(3) 0.006(2)
C5 0.034(3) 0.033(3) 0.039(3) 0.000(3) 0.000(2) 0.007(2)
C6 0.040(3) 0.036(3) 0.029(3) 0.007(2) -0.013(2) 0.002(2)
C7 0.064(5) 0.072(5) 0.030(3) 0.021(3) -0.004(3) -0.001(4)
C8 0.097(9) 0.110(10) 0.010(4) 0.000 -0.001(5) 0.000
C9 0.067(5) 0.031(3) 0.058(5) 0.009(3) -0.018(4) -0.006(3)
C10 0.058(4) 0.048(4) 0.040(4) -0.004(3) -0.015(3) 0.008(3)

loop_
_atom_type_symbol
_atom_type_description
_atom_type_scat_dispersion_real
_atom_type_scat_dispersion_imag
_atom_type_scat_source
C C 0.0033 0.0016 'International Tables Vol C Tables 4.2.6.8 and 6.1.1.4'
H H 0.0000 0.0000 'International Tables Vol C Tables 4.2.6.8 and 6.1.1.4'
N N 0.0061 0.0033 'International Tables Vol C Tables 4.2.6.8 and 6.1.1.4'
Ga Ga 0.2307 1.6083 'International Tables Vol C Tables 4.2.6.8 and 6.1.1.4'
O O 0.0106 0.0060 'International Tables Vol C Tables 4.2.6.8 and 6.1.1.4'

loop_
_geom_angle_atom_site_label_1
_geom_angle_atom_site_label_2
_geom_angle_atom_site_label_3
_geom_angle
_geom_angle_site_symmetry_1
_geom_angle_site_symmetry_3
_geom_angle_publ_flag
O1 Ga1 N1 90.8(2) . . ?
O1 Ga1 H1 117(2) . . ?
N1 Ga1 H1 103(2) . . ?
N2 O1 Ga1 112.7(4) . . ?
C4 N1 C4 109.6(6) 4_565 . ?
C4 N1 C1 108.5(4) 4_565 . ?
C4 N1 C1 108.5(4) . . ?
C4 N1 Ga1 109.1(3) 4_565 . ?
C4 N1 Ga1 109.1(3) . . ?
C1 N1 Ga1 112.0(5) . . ?
O1 N2 C6 107.4(4) . 4_565 ?
O1 N2 C6 107.4(4) . . ?
C6 N2 C6 118.3(6) 4_565 . ?
N1 C1 C2 112.2(6) . . ?
N1 C1 H1A 109.2 . . ?
C2 C1 H1A 109.2 . . ?
N1 C1 H1B 109.2 . . ?
C2 C1 H1B 109.2 . . ?
H1A C1 H1B 107.9 . . ?
C1 C2 C3 108.9(7) . . ?
C1 C2 H2A 109.9 . . ?
C3 C2 H2A 109.9 . . ?
C1 C2 H2B 109.9 . . ?
C3 C2 H2B 109.9 . . ?
H2A C2 H2B 108.3 . . ?
C5 C3 C5 109.2(7) . 4_565 ?
C5 C3 C2 108.1(4) . . ?
C5 C3 C2 108.1(4) 4_565 . ?
C5 C3 H3 110.5 . . ?
C5 C3 H3 110.5 4_565 . ?
C2 C3 H3 110.5 . . ?
N1 C4 C5 111.4(5) . . ?
N1 C4 H4A 109.3 . . ?
C5 C4 H4A 109.3 . . ?
N1 C4 H4B 109.3 . . ?
C5 C4 H4B 109.3 . . ?
H4A C4 H4B 108.0 . . ?
C3 C5 C4 108.8(5) . . ?
C3 C5 H5A 109.9 . . ?
C4 C5 H5A 109.9 . . ?
C3 C5 H5B 109.9 . . ?
C4 C5 H5B 109.9 . . ?
H5A C5 H5B 108.3 . . ?
N2 C6 C9 107.5(5) . . ?
N2 C6 C10 114.6(5) . . ?
C9 C6 C10 108.3(6) . . ?
N2 C6 C7 107.4(5) . . ?
C9 C6 C7 108.2(6) . . ?
C10 C6 C7 110.7(5) . . ?
C8 C7 C6 113.2(6) . . ?
C8 C7 H7A 108.9 . . ?
C6 C7 H7A 108.9 . . ?
C8 C7 H7B 108.9 . . ?
C6 C7 H7B 108.9 . . ?
H7A C7 H7B 107.7 . . ?
C7 C8 C7 109.7(9) . 4_565 ?
C7 C8 H8A 109.7 . . ?
C7 C8 H8A 109.7 4_565 . ?
C7 C8 H8B 109.7 . . ?
C7 C8 H8B 109.7 4_565 . ?
H8A C8 H8B 108.2 . . ?
C6 C9 H9A 109.5 . . ?
C6 C9 H9B 109.5 . . ?
H9A C9 H9B 109.5 . . ?
C6 C9 H9C 109.5 . . ?
H9A C9 H9C 109.5 . . ?
H9B C9 H9C 109.5 . . ?
C6 C10 H10A 109.5 . . ?
C6 C10 H10B 109.5 . . ?
H10A C10 H10B 109.5 . . ?
C6 C10 H10C 109.5 . . ?
H10A C10 H10C 109.5 . . ?
H10B C10 H10C 109.5 . . ?

loop_
_geom_bond_atom_site_label_1
_geom_bond_atom_site_label_2
_geom_bond_distance
_geom_bond_site_symmetry_2
_geom_bond_publ_flag
Ga1 O1 1.850(5) . ?
Ga1 N1 2.078(7) . ?
Ga1 H1 1.43(6) . ?
O1 N2 1.447(8) . ?
N1 C4 1.472(7) 4_565 ?
N1 C4 1.472(7) . ?
N1 C1 1.501(9) . ?
N2 C6 1.484(6) 4_565 ?
N2 C6 1.484(6) . ?
C1 C2 1.503(11) . ?
C1 H1A 0.9900 . ?
C1 H1B 0.9900 . ?
C2 C3 1.540(12) . ?
C2 H2A 0.9900 . ?
C2 H2B 0.9900 . ?
C3 C5 1.528(8) . ?
C3 C5 1.528(8) 4_565 ?
C3 H3 1.0000 . ?
C4 C5 1.539(9) . ?
C4 H4A 0.9900 . ?
C4 H4B 0.9900 . ?
C5 H5A 0.9900 . ?
C5 H5B 0.9900 . ?
C6 C9 1.516(9) . ?
C6 C10 1.530(9) . ?
C6 C7 1.535(9) . ?
C7 C8 1.511(11) . ?
C7 H7A 0.9900 . ?
C7 H7B 0.9900 . ?
C8 C7 1.511(11) 4_565 ?
C8 H8A 0.9900 . ?
C8 H8B 0.9900 . ?
C9 H9A 0.9800 . ?
C9 H9B 0.9800 . ?
C9 H9C 0.9800 . ?
C10 H10A 0.9800 . ?
C10 H10B 0.9800 . ?
C10 H10C 0.9800 . ?
